data_2201808
loop_
_publ_author_name
'Coles, Simon J.'
'Hursthouse, Michael B.'

_publ_section_title
;Ethyl
 (2<i>S</i>*)-2-[(2<i>R</i>*,2'<i>R</i>*,5<i>S</i>*)-2',5-dimethyl-5'-oxoperhydro-[2,2']]bifuranyl-5-yl]-2-hydroxyethanoate
;
_journal_issue 4
_journal_name_full 'Acta Crystallographica Section E'
_journal_page_first o501
_journal_page_last o502
_journal_paper_doi 10.1107/S1600536803005762
_journal_volume 59
_journal_year 2003
_chemical_formula_iupac 'C14 H22 O6'
_chemical_formula_moiety 'C14 H22 O6'
_chemical_formula_sum 'C14 H22 O6'
_chemical_formula_weight 286.32
_space_group_IT_number 33
_symmetry_cell_setting orthorhombic
_symmetry_space_group_name_Hall 'P 2c -2n'
_symmetry_space_group_name_H-M 'P n a 21'
_audit_creation_method 'WinGX routine CIF_UPDATE'
_cell_angle_alpha 90
_cell_angle_beta 90
_cell_angle_gamma 90
_cell_formula_units_Z 4
_cell_length_a 9.3133(3)
_cell_length_b 15.4441(4)
_cell_length_c 9.8424(3)
_cell_measurement_reflns_used 15124
_cell_measurement_temperature 120(2)
_cell_measurement_theta_max 27.48
_cell_measurement_theta_min 2.91
_cell_volume 1415.69(7)
_computing_cell_refinement 'DENZO and COLLECT'
_computing_data_collection 'DENZO (Otwinowski & Minor, 1997) and COLLECT (Hooft, 1998)'
_computing_data_reduction 'DENZO and COLLECT'
_computing_molecular_graphics 'PLATON (Spek, 2002)'
_computing_structure_refinement 'SHELXL97 (Sheldrick, 1997)'
_computing_structure_solution 'SHELXS97 (Sheldrick, 1997)'
_diffrn_measured_fraction_theta_full 0.998
_diffrn_measured_fraction_theta_max 0.998
_diffrn_measurement_device_type 'Bruker-Nonius KappaCCD'
_diffrn_measurement_method '\f and\w'
_diffrn_radiation_monochromator graphite
_diffrn_radiation_source 'Bruker-Nonius FR591 rotating anode'
_diffrn_radiation_type MoK\a
_diffrn_radiation_wavelength 0.71073
_diffrn_reflns_av_R_equivalents 0.0605
_diffrn_reflns_av_sigmaI/netI 0.0298
_diffrn_reflns_limit_h_max 12
_diffrn_reflns_limit_h_min -10
_diffrn_reflns_limit_k_max 20
_diffrn_reflns_limit_k_min -19
_diffrn_reflns_limit_l_max 12
_diffrn_reflns_limit_l_min -12
_diffrn_reflns_number 14735
_diffrn_reflns_theta_max 27.49
_diffrn_reflns_theta_min 3.29
_diffrn_standards_decay_% negligible
_exptl_absorpt_coefficient_mu 0.104
_exptl_absorpt_correction_T_max 0.9896
_exptl_absorpt_correction_T_min 0.9733
_exptl_absorpt_correction_type multi-scan
_exptl_absorpt_process_details '(SORTAV; Blessing, 1997)'
_exptl_crystal_colour colourless
_exptl_crystal_density_diffrn 1.343
_exptl_crystal_density_method 'not measured'
_exptl_crystal_description plate
_exptl_crystal_F_000 616
_exptl_crystal_size_max 0.26
_exptl_crystal_size_mid 0.22
_exptl_crystal_size_min 0.1
_refine_diff_density_max 0.174
_refine_diff_density_min -0.17
_refine_ls_extinction_coef 0.009(2)
_refine_ls_extinction_expression Fc^*^=kFc[1+0.001xFc^2^\l^3^/sin(2\q)]^-1/4^
_refine_ls_extinction_method SHELXL97
_refine_ls_goodness_of_fit_ref 1.078
_refine_ls_hydrogen_treatment constr
_refine_ls_matrix_type full
_refine_ls_number_parameters 186
_refine_ls_number_reflns 1717
_refine_ls_number_restraints 1
_refine_ls_restrained_S_all 1.077
_refine_ls_R_factor_all 0.0363
_refine_ls_R_factor_gt 0.0298
_refine_ls_shift/su_max 0.005
_refine_ls_shift/su_mean 0.001
_refine_ls_structure_factor_coef Fsqd
_refine_ls_weighting_details 'calc w = 1/[\s^2^(Fo^2^)+(0.0417P)^2^+0.1548P] where P = (Fo^2^+2Fc^2^)/3'
_refine_ls_weighting_scheme calc
_refine_ls_wR_factor_gt 0.0717
_refine_ls_wR_factor_ref 0.0748
_reflns_number_gt 1555
_reflns_number_total 1717
_reflns_threshold_expression I>2\s(I)
_cod_data_source_file bt6248.cif
_cod_data_source_block I
_cod_depositor_comments
;
The following automatic conversions were performed:
'_symmetry_cell_setting' value 'Orthorhombic' changed to 'orthorhombic'
according to '/home/saulius/struct/CIF-dictionaries/cif_core.dic'
dictionary named 'cif_core.dic' version 2.4.1 from 2010-06-29.

Automatic conversion script
Id: cif_fix_enum 1527 2010-12-29 10:47:43Z saulius 

The following automatic conversions were performed:

'_symmetry_cell_setting' value 'Orthorhombic' changed to
'orthorhombic' according to
/home/saulius/struct/CIF-dictionaries/cif_core.dic dictionary named
'cif_core.dic' version 2.4.1 from 2010-06-29.

Automatic conversion script
Id: cif_fix_values 1715 2011-07-08 13:25:40Z adriana 
;
_cod_database_code 2201808
_cod_database_fobs_code 2201808

loop_
_symmetry_equiv_pos_as_xyz
'x, y, z'
'-x, -y, z+1/2'
'x+1/2, -y+1/2, z'
'-x+1/2, y+1/2, z+1/2'

loop_
_atom_site_label
_atom_site_fract_x
_atom_site_fract_y
_atom_site_fract_z
_atom_site_U_iso_or_equiv
_atom_site_adp_type
_atom_site_calc_flag
_atom_site_refinement_flags
_atom_site_occupancy
_atom_site_disorder_assembly
_atom_site_disorder_group
_atom_site_type_symbol
C1 0.37380(15) -0.06606(9) 0.24155(16) 0.0188(3) Uani d . 1 . . C
C2 0.50287(17) -0.09643(10) 0.31964(17) 0.0229(3) Uani d . 1 . . C
H2A 0.5879 -0.1011 0.2597 0.027 Uiso calc R 1 . . H
H2B 0.4847 -0.1534 0.3623 0.027 Uiso calc R 1 . . H
C3 0.52451(16) -0.02669(9) 0.42679(16) 0.0208(3) Uani d . 1 . . C
H3A 0.6277 -0.018 0.4465 0.025 Uiso calc R 1 . . H
H3B 0.4739 -0.0416 0.5121 0.025 Uiso calc R 1 . . H
C4 0.45854(16) 0.05412(9) 0.35985(15) 0.0182(3) Uani d . 1 . . C
C5 0.56890(17) 0.10534(10) 0.27875(17) 0.0236(3) Uani d . 1 . . C
H5A 0.6219 0.066 0.2189 0.035 Uiso calc R 1 . . H
H5B 0.636 0.1337 0.3412 0.035 Uiso calc R 1 . . H
H5C 0.5198 0.1493 0.224 0.035 Uiso calc R 1 . . H
C6 0.37830(15) 0.11338(9) 0.45706(16) 0.0174(3) Uani d . 1 . . C
H6 0.4504 0.1436 0.5156 0.021 Uiso calc R 1 . . H
C7 0.28343(15) 0.18203(10) 0.38981(16) 0.0208(3) Uani d . 1 . . C
H7A 0.337 0.2366 0.3747 0.025 Uiso calc R 1 . . H
H7B 0.2446 0.1612 0.3021 0.025 Uiso calc R 1 . . H
C8 0.16444(17) 0.19414(9) 0.49444(17) 0.0224(3) Uani d . 1 . . C
H8A 0.0753 0.2155 0.4512 0.027 Uiso calc R 1 . . H
H8B 0.194 0.2352 0.5664 0.027 Uiso calc R 1 . . H
C9 0.14376(16) 0.10315(9) 0.55174(16) 0.0188(3) Uani d . 1 . . C
C10 0.09630(18) 0.10143(11) 0.69963(17) 0.0266(4) Uani d . 1 . . C
H10A 0.1054 0.0424 0.7352 0.04 Uiso calc R 1 . . H
H10B -0.004 0.1201 0.706 0.04 Uiso calc R 1 . . H
H10C 0.157 0.1406 0.7529 0.04 Uiso calc R 1 . . H
C11 0.03997(16) 0.05050(9) 0.46021(15) 0.0192(3) Uani d . 1 . . C
H11 0.0846 0.0448 0.3682 0.023 Uiso calc R 1 . . H
C12 0.01326(16) -0.03991(10) 0.51586(16) 0.0209(3) Uani d . 1 . . C
C13 0.10388(18) -0.18003(9) 0.5515(2) 0.0309(4) Uani d . 1 . . C
H13A 0.0128 -0.2052 0.5179 0.037 Uiso calc R 1 . . H
H13B 0.1003 -0.1779 0.652 0.037 Uiso calc R 1 . . H
C14 0.22797(18) -0.23337(10) 0.50574(19) 0.0321(4) Uani d . 1 . . C
H14A 0.2327 -0.2329 0.4063 0.048 Uiso calc R 1 . . H
H14B 0.2159 -0.293 0.5378 0.048 Uiso calc R 1 . . H
H14C 0.317 -0.2093 0.5431 0.048 Uiso calc R 1 . . H
O1 0.29969(11) -0.10705(7) 0.16442(12) 0.0260(3) Uani d . 1 . . O
O2 0.35204(11) 0.01858(6) 0.26424(11) 0.0196(2) Uani d . 1 . . O
O3 0.28451(10) 0.06383(6) 0.54379(11) 0.0188(2) Uani d . 1 . . O
O4 -0.09369(11) 0.09359(7) 0.44542(13) 0.0249(3) Uani d . 1 . . O
H4 -0.146 0.0826 0.5128 0.037 Uiso calc R 1 . . H
O5 -0.09641(13) -0.06047(7) 0.57232(14) 0.0331(3) Uani d . 1 . . O
O6 0.12410(11) -0.09335(6) 0.49619(12) 0.0234(3) Uani d . 1 . . O

loop_
_atom_site_aniso_label
_atom_site_aniso_U_11
_atom_site_aniso_U_22
_atom_site_aniso_U_33
_atom_site_aniso_U_12
_atom_site_aniso_U_13
_atom_site_aniso_U_23
C1 0.0168(7) 0.0206(7) 0.0190(8) 0.0010(5) 0.0031(6) 0.0007(6)
C2 0.0196(8) 0.0243(7) 0.0246(8) 0.0029(6) 0.0001(6) -0.0006(6)
C3 0.0185(7) 0.0244(7) 0.0195(8) 0.0038(6) -0.0014(6) -0.0008(6)
C4 0.0154(7) 0.0221(7) 0.0172(7) -0.0009(5) -0.0027(6) -0.0011(6)
C5 0.0212(8) 0.0274(8) 0.0224(8) -0.0022(6) 0.0022(6) -0.0012(7)
C6 0.0145(7) 0.0199(7) 0.0176(7) -0.0032(5) 0.0001(6) -0.0009(6)
C7 0.0183(7) 0.0188(7) 0.0254(7) -0.0016(6) 0.0005(6) 0.0031(6)
C8 0.0201(7) 0.0169(6) 0.0302(8) 0.0003(6) 0.0005(6) -0.0015(7)
C9 0.0151(7) 0.0196(6) 0.0218(8) 0.0019(5) 0.0006(6) -0.0006(6)
C10 0.0191(8) 0.0355(9) 0.0250(9) -0.0017(6) 0.0024(6) -0.0068(7)
C11 0.0154(7) 0.0204(7) 0.0216(8) 0.0008(6) -0.0009(6) -0.0001(6)
C12 0.0177(7) 0.0212(7) 0.0236(8) -0.0010(5) -0.0013(6) -0.0022(6)
C13 0.0264(8) 0.0185(7) 0.0479(11) -0.0009(6) 0.0046(8) 0.0064(8)
C14 0.0264(8) 0.0224(7) 0.0476(11) 0.0025(6) -0.0009(8) -0.0007(8)
O1 0.0218(6) 0.0250(5) 0.0312(6) -0.0004(4) -0.0049(5) -0.0074(5)
O2 0.0193(5) 0.0195(5) 0.0198(5) -0.0002(4) -0.0048(4) -0.0021(4)
O3 0.0139(5) 0.0208(5) 0.0216(5) -0.0006(4) 0.0018(4) 0.0034(4)
O4 0.0169(5) 0.0276(5) 0.0301(6) 0.0034(4) -0.0019(5) 0.0042(5)
O5 0.0226(6) 0.0236(5) 0.0531(8) -0.0018(5) 0.0127(6) 0.0023(6)
O6 0.0188(5) 0.0179(5) 0.0335(6) 0.0000(4) 0.0036(5) 0.0014(5)

loop_
_atom_type_symbol
_atom_type_description
_atom_type_scat_dispersion_real
_atom_type_scat_dispersion_imag
_atom_type_scat_source
C C 0.0033 0.0016 'International Tables Vol C Tables 4.2.6.8 and 6.1.1.4'
H H 0 0 'International Tables Vol C Tables 4.2.6.8 and 6.1.1.4'
O O 0.0106 0.006 'International Tables Vol C Tables 4.2.6.8 and 6.1.1.4'

loop_
_geom_angle_atom_site_label_1
_geom_angle_atom_site_label_2
_geom_angle_atom_site_label_3
_geom_angle
O1 C1 O2 122.00(14)
O1 C1 C2 128.06(14)
O2 C1 C2 109.88(13)
C1 C2 C3 103.87(12)
C1 C2 H2A 111
C3 C2 H2A 111
C1 C2 H2B 111
C3 C2 H2B 111
H2A C2 H2B 109
C2 C3 C4 102.98(12)
C2 C3 H3A 111.2
C4 C3 H3A 111.2
C2 C3 H3B 111.2
C4 C3 H3B 111.2
H3A C3 H3B 109.1
O2 C4 C6 107.18(11)
O2 C4 C5 108.24(12)
C6 C4 C5 110.42(12)
O2 C4 C3 103.89(11)
C6 C4 C3 114.52(12)
C5 C4 C3 112.09(12)
C4 C5 H5A 109.5
C4 C5 H5B 109.5
H5A C5 H5B 109.5
C4 C5 H5C 109.5
H5A C5 H5C 109.5
H5B C5 H5C 109.5
O3 C6 C4 110.55(11)
O3 C6 C7 105.91(11)
C4 C6 C7 115.37(13)
O3 C6 H6 108.3
C4 C6 H6 108.3
C7 C6 H6 108.3
C8 C7 C6 102.26(12)
C8 C7 H7A 111.3
C6 C7 H7A 111.3
C8 C7 H7B 111.3
C6 C7 H7B 111.3
H7A C7 H7B 109.2
C7 C8 C9 103.20(12)
C7 C8 H8A 111.1
C9 C8 H8A 111.1
C7 C8 H8B 111.1
C9 C8 H8B 111.1
H8A C8 H8B 109.1
O3 C9 C10 107.92(12)
O3 C9 C8 104.60(11)
C10 C9 C8 113.97(13)
O3 C9 C11 108.25(11)
C10 C9 C11 111.43(12)
C8 C9 C11 110.28(13)
C9 C10 H10A 109.5
C9 C10 H10B 109.5
H10A C10 H10B 109.5
C9 C10 H10C 109.5
H10A C10 H10C 109.5
H10B C10 H10C 109.5
O4 C11 C12 108.91(12)
O4 C11 C9 111.12(11)
C12 C11 C9 111.97(12)
O4 C11 H11 108.2
C12 C11 H11 108.2
C9 C11 H11 108.2
O5 C12 O6 123.98(14)
O5 C12 C11 123.14(13)
O6 C12 C11 112.88(12)
O6 C13 C14 107.15(13)
O6 C13 H13A 110.3
C14 C13 H13A 110.3
O6 C13 H13B 110.3
C14 C13 H13B 110.3
H13A C13 H13B 108.5
C13 C14 H14A 109.5
C13 C14 H14B 109.5
H14A C14 H14B 109.5
C13 C14 H14C 109.5
H14A C14 H14C 109.5
H14B C14 H14C 109.5
C1 O2 C4 111.57(11)
C6 O3 C9 110.99(10)
C11 O4 H4 109.5
C12 O6 C13 114.43(12)

loop_
_geom_bond_atom_site_label_1
_geom_bond_atom_site_label_2
_geom_bond_site_symmetry_2
_geom_bond_distance
_geom_bond_publ_flag
C1 O1 . 1.2056(19) ?
C1 O2 . 1.3416(17) ?
C1 C2 . 1.502(2) ?
C2 C3 . 1.521(2) ?
C2 H2A . 0.99 ?
C2 H2B . 0.99 ?
C3 C4 . 1.539(2) ?
C3 H3A . 0.99 ?
C3 H3B . 0.99 ?
C4 O2 . 1.4733(17) ?
C4 C6 . 1.520(2) ?
C4 C5 . 1.523(2) ?
C5 H5A . 0.98 ?
C5 H5B . 0.98 ?
C5 H5C . 0.98 ?
C6 O3 . 1.4412(17) ?
C6 C7 . 1.531(2) ?
C6 H6 . 1 ?
C7 C8 . 1.524(2) ?
C7 H7A . 0.99 ?
C7 H7B . 0.99 ?
C8 C9 . 1.526(2) ?
C8 H8A . 0.99 ?
C8 H8B . 0.99 ?
C9 O3 . 1.4468(17) ?
C9 C10 . 1.521(2) ?
C9 C11 . 1.551(2) ?
C10 H10A . 0.98 ?
C10 H10B . 0.98 ?
C10 H10C . 0.98 ?
C11 O4 . 1.4190(17) ?
C11 C12 . 1.520(2) ?
C11 H11 . 1 ?
C12 O5 . 1.2053(19) ?
C12 O6 . 1.3358(18) ?
C13 O6 . 1.4573(17) ?
C13 C14 . 1.489(2) ?
C13 H13A . 0.99 ?
C13 H13B . 0.99 ?
C14 H14A . 0.98 ?
C14 H14B . 0.98 ?
C14 H14C . 0.98 ?
O4 H4 . 0.84 ?

loop_
_geom_hbond_atom_site_label_D
_geom_hbond_atom_site_label_H
_geom_hbond_atom_site_label_A
_geom_hbond_site_symmetry_A
_geom_hbond_distance_DH
_geom_hbond_distance_HA
_geom_hbond_distance_DA
_geom_hbond_angle_DHA
O4 H4 O1 2 0.84 2.10 2.8931(16) 157
